data_1573100
loop_
_publ_author_name
'Wu, Weikang'
'Rajeshkumar, Thayalan'
'Zhu, Shan'
'Chai, Fuxiang'
'Hong, Dongjing'
'Huang, Zeming'
'Yuan, Qingbing'
'Maron, Laurent'
'Wang, Shaowu'

_publ_section_title
;
 Rare-earth metal complexes bearing electrophilic and nucleophilic carbon
 centres and their unique reactivity patterns towards pyridine
 derivatives.
;
_journal_issue 48
_journal_name_full 'Chemical science'
_journal_page_first 20315
_journal_page_last 20327
_journal_paper_doi 10.1039/d4sc04197f
_journal_volume 15
_journal_year 2024
_chemical_formula_moiety 'C62 H79 N8 Yb'
_chemical_formula_sum 'C62 H79 N8 Yb'
_chemical_formula_weight 1109.37
_space_group_crystal_system triclinic
_space_group_IT_number 2
_space_group_name_Hall '-P 1'
_space_group_name_H-M_alt 'P -1'
_atom_sites_solution_hydrogens geom
_atom_sites_solution_primary iterative
_audit_creation_date 2024-04-16
_audit_creation_method
;
Olex2 1.5
(compiled 2023.08.24 svn.re1ec1418 for OlexSys, GUI svn.r6817)
;
_audit_update_record
;
2024-05-29 deposited with the CCDC.	2024-11-12 downloaded from the CCDC.
;
_cell_angle_alpha 83.489(2)
_cell_angle_beta 71.436(2)
_cell_angle_gamma 69.008(2)
_cell_formula_units_Z 2
_cell_length_a 13.2252(8)
_cell_length_b 13.3516(9)
_cell_length_c 18.7595(11)
_cell_measurement_reflns_used 9362
_cell_measurement_temperature 300
_cell_measurement_theta_max 26.18
_cell_measurement_theta_min 2.76
_cell_volume 2931.7(3)
_computing_molecular_graphics 'Olex2 1.5 (Dolomanov et al., 2009)'
_computing_publication_material 'Olex2 1.5 (Dolomanov et al., 2009)'
_computing_structure_refinement 'SHELXL 2018/3 (Sheldrick, 2015)'
_computing_structure_solution 'olex2.solve 1.5 (Bourhis et al., 2015)'
_diffrn_ambient_temperature 300
_diffrn_measured_fraction_theta_full 0.999
_diffrn_measured_fraction_theta_max 0.997
_diffrn_measurement_device_type 'Bruker APEX-II CCD'
_diffrn_measurement_method '\f and \w scans'
_diffrn_radiation_type MoK\a
_diffrn_radiation_wavelength 0.71073
_diffrn_reflns_av_R_equivalents 0.0802
_diffrn_reflns_av_unetI/netI 0.0421
_diffrn_reflns_Laue_measured_fraction_full 0.999
_diffrn_reflns_Laue_measured_fraction_max 0.997
_diffrn_reflns_limit_h_max 17
_diffrn_reflns_limit_h_min -17
_diffrn_reflns_limit_k_max 17
_diffrn_reflns_limit_k_min -17
_diffrn_reflns_limit_l_max 24
_diffrn_reflns_limit_l_min -24
_diffrn_reflns_number 108290
_diffrn_reflns_point_group_measured_fraction_full 0.999
_diffrn_reflns_point_group_measured_fraction_max 0.997
_diffrn_reflns_theta_full 25.242
_diffrn_reflns_theta_max 27.549
_diffrn_reflns_theta_min 2.571
_diffrn_standards_number 0
_exptl_absorpt_coefficient_mu 1.639
_exptl_absorpt_correction_T_max 0.814
_exptl_absorpt_correction_T_min 0.417
_exptl_absorpt_correction_type multi-scan
_exptl_crystal_colour 'clear light yellow'
_exptl_crystal_colour_lustre clear
_exptl_crystal_colour_modifier light
_exptl_crystal_colour_primary yellow
_exptl_crystal_density_diffrn 1.257
_exptl_crystal_description block
_exptl_crystal_F_000 1154
_exptl_crystal_size_max 0.21
_exptl_crystal_size_mid 0.20
_exptl_crystal_size_min 0.19
_refine_diff_density_max 1.340
_refine_diff_density_min -0.852
_refine_diff_density_rms 0.088
_refine_ls_extinction_method none
_refine_ls_goodness_of_fit_ref 1.039
_refine_ls_hydrogen_treatment constr
_refine_ls_matrix_type full
_refine_ls_number_parameters 850
_refine_ls_number_reflns 13512
_refine_ls_number_restraints 783
_refine_ls_restrained_S_all 1.044
_refine_ls_R_factor_all 0.0546
_refine_ls_R_factor_gt 0.0383
_refine_ls_shift/su_max 0.002
_refine_ls_shift/su_mean 0.000
_refine_ls_structure_factor_coef Fsqd
_refine_ls_weighting_details 'w=1/[\s^2^(Fo^2^)+(0.0539P)^2^+1.7148P] where P=(Fo^2^+2Fc^2^)/3'
_refine_ls_weighting_scheme calc
_refine_ls_wR_factor_gt 0.0914
_refine_ls_wR_factor_ref 0.0994
_reflns_Friedel_coverage 0.000
_reflns_number_gt 11113
_reflns_number_total 13512
_reflns_threshold_expression 'I > 2\s(I)'
_cod_data_source_file d4sc04197f4.cif
_cod_data_source_block 6b
_cod_depositor_comments 'Adding full bibliography for 1573095--1573138.cif.'
_cod_database_code 1573100
_shelx_shelxl_version_number 2018/3
_shelx_space_group_comment
;
The symmetry employed for this shelxl refinement is uniquely defined
by the following loop, which should always be used as a source of
symmetry information in preference to the above space-group names.
They are only intended as comments.
;
_shelx_estimated_absorpt_t_max 0.746
_shelx_estimated_absorpt_t_min 0.725
_olex2_refinement_description
;
1. Fixed Uiso
 At 1.2 times of:
  All C(H) groups, All C(H,H) groups, All C(H,H,H,H) groups
 At 1.5 times of:
  All C(H,H,H) groups
2. Restrained distances
 C38-C37 \\sim C38A-C37
 with sigma of 0.02
 Yb1-N7 \\sim Yb1-N7A
 with sigma of 0.02
 Yb1-N8A \\sim Yb1-N8
 with sigma of 0.02
 N5A-C38A \\sim N5-C38 \\sim N5A-C43A \\sim N5-C43 \\sim N5-C39 \\sim N5A-C39A
 with sigma of 0.02
 N2A-C10A \\sim N2-C10 \\sim N2-C15 \\sim N2A-C15A \\sim N2A-C11A \\sim N2-C11
 with sigma of 0.02
 C9-C10 \\sim C9-C10A
 with sigma of 0.02
3. Restrained planarity
 C58, N7, C61, C59, C57, C60, N8, C62, Yb1
 with sigma of 0.1
 C58A, C59A, C60A, C61A, N7A, C57A, N8A, C62A, Yb1
 with sigma of 0.1
4. Uiso/Uaniso restraints and constraints
N7 \\sim N8 \\sim C57 \\sim C58 \\sim C59 \\sim C60 \\sim C61 \\sim C62 \\sim
N7A \\sim N8A \\sim C57A \\sim C58A \\sim C59A \\sim C60A \\sim C61A \\sim C62A
\\sim Yb1: within 2A with sigma of 0.01 and sigma for terminal atoms of 0.02
within 2A
C37 \\sim N5 \\sim C38 \\sim C39 \\sim C40 \\sim C41 \\sim C42 \\sim C43 \\sim
N5A \\sim C38A \\sim C39A \\sim C40A \\sim C41A \\sim C42A \\sim C43A: within
2A with sigma of 0.01 and sigma for terminal atoms of 0.02 within 2A
C9 \\sim N2 \\sim C10 \\sim C11 \\sim C12 \\sim C13 \\sim C14 \\sim C15 \\sim
N2A \\sim C10A \\sim C11A \\sim C12A \\sim C13A \\sim C14A \\sim C15A: within
2A with sigma of 0.01 and sigma for terminal atoms of 0.02 within 2A
5. Same fragment restrains
{C37, N5A, C38A, C39A, C40A, C41A, C42A, C43A} sigma for 1-2: 0.02, 1-3: 0.04
as in
{C37, N5, C38, C39, C40, C41, C42, C43}
{C9, N2A, C10A, C11A, C12A, C13A, C14A, C15A} sigma for 1-2: 0.02, 1-3: 0.04
as in
{C9, N2, C10, C11, C12, C13, C14, C15}
{Yb1, N7A, N8A, C57A, C58A, C59A, C60A, C61A, C62A} sigma for 1-2: 0.02, 1-3:
0.04
as in
{Yb1, N7, N8, C57, C58, C59, C60, C61, C62}
6. Others
 Sof(H37C)=Sof(H37D)=Sof(N5A)=Sof(C38A)=Sof(H38C)=Sof(H38D)=Sof(C39A)=
 Sof(H39C)=Sof(H39D)=Sof(C40A)=Sof(H40C)=Sof(H40D)=Sof(C41A)=Sof(H41C)=
 Sof(H41D)=Sof(C42A)=Sof(H42C)=Sof(H42D)=Sof(C43A)=Sof(H43C)=Sof(H43D)=1-FVAR(1)
 Sof(H37A)=Sof(H37B)=Sof(N5)=Sof(C38)=Sof(H38A)=Sof(H38B)=Sof(C39)=Sof(H39A)=
 Sof(H39B)=Sof(C40)=Sof(H40A)=Sof(H40B)=Sof(C41)=Sof(H41A)=Sof(H41B)=Sof(C42)=
 Sof(H42A)=Sof(H42B)=Sof(C43)=Sof(H43A)=Sof(H43B)=FVAR(1)
 Sof(H9BC)=Sof(H9BD)=Sof(N2A)=Sof(C10A)=Sof(H10C)=Sof(H10D)=Sof(C11A)=
 Sof(H11C)=Sof(H11D)=Sof(C12A)=Sof(H12C)=Sof(H12D)=Sof(C13A)=Sof(H13C)=
 Sof(H13D)=Sof(C14A)=Sof(H14C)=Sof(H14D)=Sof(C15A)=Sof(H15C)=Sof(H15D)=1-FVAR(2)
 Sof(H9AA)=Sof(H9AB)=Sof(N2)=Sof(C10)=Sof(H10A)=Sof(H10B)=Sof(C11)=Sof(H11A)=
 Sof(H11B)=Sof(C12)=Sof(H12A)=Sof(H12B)=Sof(C13)=Sof(H13A)=Sof(H13B)=Sof(C14)=
 Sof(H14A)=Sof(H14B)=Sof(C15)=Sof(H15A)=Sof(H15B)=FVAR(2)
 Sof(N7A)=Sof(N8A)=Sof(C57A)=Sof(H57A)=Sof(C58A)=Sof(H58A)=Sof(C59A)=Sof(H59A)=
 Sof(C60A)=Sof(H60A)=Sof(C61A)=Sof(C62A)=Sof(H62D)=Sof(H62E)=Sof(H62F)=1-FVAR(3)
 Sof(N7)=Sof(N8)=Sof(C57)=Sof(H57)=Sof(C58)=Sof(H58)=Sof(C59)=Sof(H59)=
 Sof(C60)=Sof(H60)=Sof(C61)=Sof(C62)=Sof(H62A)=Sof(H62B)=Sof(H62C)=FVAR(3)
7.a Ternary CH refined with riding coordinates:
 C23(H23), C26(H26), C51(H51), C54(H54)
7.b Secondary CH2 refined with riding coordinates:
 C9(H9AA,H9AB), C9(H9BC,H9BD), C10(H10A,H10B), C11(H11A,H11B), C12(H12A,H12B),
 C13(H13A,H13B), C14(H14A,H14B), C15(H15A,H15B), C37(H37A,H37B), C37(H37C,H37D),
  C38(H38A,H38B), C39(H39A,H39B), C40(H40A,H40B), C41(H41A,H41B), C42(H42A,
 H42B), C43(H43A,H43B), C10A(H10C,H10D), C11A(H11C,H11D), C12A(H12C,H12D),
 C13A(H13C,H13D), C14A(H14C,H14D), C15A(H15C,H15D), C38A(H38C,H38D), C39A(H39C,
 H39D), C40A(H40C,H40D), C41A(H41C,H41D), C42A(H42C,H42D), C43A(H43C,H43D)
7.c Me refined with riding coordinates:
 C62A(H62D,H62E,H62F)
7.d Aromatic/amide H refined with riding coordinates:
 C57(H57), C58(H58), C59(H59), C60(H60), C4(H4), C5(H5), C6(H6), C7(H7),
 C16(H16), C19(H19), C20(H20), C21(H21), C32(H32), C33(H33), C34(H34), C35(H35),
  C44(H44), C47(H47), C48(H48), C49(H49), C57A(H57A), C58A(H58A), C59A(H59A),
 C60A(H60A)
7.e Idealised Me refined as rotating group:
 C62(H62A,H62B,H62C), C24(H24A,H24B,H24C), C25(H25A,H25B,H25C), C27(H27A,H27B,
 H27C), C28(H28A,H28B,H28C), C52(H52A,H52B,H52C), C53(H53A,H53B,H53C), C55(H55A,
 H55B,H55C), C56(H56A,H56B,H56C)
;
_olex2_submission_special_instructions 'No special instructions were received'

loop_
_space_group_symop_operation_xyz
'x, y, z'
'-x, -y, -z'

loop_
_atom_site_label
_atom_site_type_symbol
_atom_site_fract_x
_atom_site_fract_y
_atom_site_fract_z
_atom_site_U_iso_or_equiv
_atom_site_adp_type
_atom_site_occupancy
_atom_site_site_symmetry_order
_atom_site_calc_flag
_atom_site_refinement_flags_posn
_atom_site_refinement_flags_adp
_atom_site_refinement_flags_occupancy
_atom_site_disorder_assembly
_atom_site_disorder_group
Yb1 Yb 0.72606(2) 0.67064(2) 0.23873(2) 0.03542(6) Uani 1 1 d D . . . .
N7 N 0.5958(5) 0.5781(5) 0.3070(3) 0.0598(12) Uani 0.851(7) 1 d D U P A 1
N8 N 0.7255(7) 0.5205(6) 0.1935(4) 0.0781(15) Uani 0.851(7) 1 d D U P A 1
C57 C 0.5173(8) 0.5810(8) 0.3738(5) 0.104(3) Uani 0.851(7) 1 d D U P A 1
H57 H 0.494691 0.633096 0.410046 0.124 Uiso 0.851(7) 1 calc R U P A 1
C58 C 0.4671(6) 0.4874(8) 0.3847(6) 0.121(3) Uani 0.851(7) 1 d D U P A 1
H58 H 0.409878 0.480244 0.427120 0.145 Uiso 0.851(7) 1 calc R U P A 1
C59 C 0.5146(7) 0.4211(7) 0.3277(6) 0.112(3) Uani 0.851(7) 1 d D U P A 1
H59 H 0.485376 0.366122 0.332020 0.134 Uiso 0.851(7) 1 calc R U P A 1
C60 C 0.5936(8) 0.4192(7) 0.2679(6) 0.108(2) Uani 0.851(7) 1 d D U P A 1
H60 H 0.622852 0.363351 0.233525 0.129 Uiso 0.851(7) 1 calc R U P A 1
C61 C 0.6320(6) 0.4973(5) 0.2562(4) 0.0761(15) Uani 0.851(7) 1 d D U P A 1
C62 C 0.7727(9) 0.4451(8) 0.1339(5) 0.115(3) Uani 0.851(7) 1 d D U P A 1
H62A H 0.742407 0.475949 0.093105 0.173 Uiso 0.851(7) 1 calc R U P A 1
H62B H 0.753761 0.381763 0.151409 0.173 Uiso 0.851(7) 1 calc R U P A 1
H62C H 0.853685 0.426593 0.116948 0.173 Uiso 0.851(7) 1 calc R U P A 1
N1 N 0.7977(3) 0.6168(2) 0.41530(17) 0.0403(7) Uani 1 1 d . . . . .
N3 N 0.5995(3) 0.8433(2) 0.29542(17) 0.0396(7) Uani 1 1 d . . . . .
N4 N 0.6895(3) 0.8248(3) 0.06893(18) 0.0434(7) Uani 1 1 d . . . . .
N6 N 0.9197(2) 0.6644(2) 0.18921(17) 0.0380(6) Uani 1 1 d . . . . .
C1 C 0.7466(3) 0.6730(3) 0.3633(2) 0.0388(8) Uani 1 1 d . . . . .
C2 C 0.6696(3) 0.7702(3) 0.3996(2) 0.0399(8) Uani 1 1 d . . . . .
C3 C 0.6756(3) 0.7707(3) 0.4749(2) 0.0442(8) Uani 1 1 d . . . . .
C4 C 0.6233(4) 0.8434(4) 0.5344(2) 0.0603(12) Uani 1 1 d . . . . .
H4 H 0.568471 0.908934 0.530147 0.072 Uiso 1 1 calc R U . . .
C5 C 0.6536(5) 0.8172(4) 0.5993(3) 0.0692(14) Uani 1 1 d . . . . .
H5 H 0.619336 0.865684 0.639125 0.083 Uiso 1 1 calc R U . . .
C6 C 0.7356(5) 0.7182(4) 0.6064(3) 0.0653(13) Uani 1 1 d . . . . .
H6 H 0.755003 0.701817 0.650905 0.078 Uiso 1 1 calc R U . . .
C7 C 0.7876(4) 0.6452(4) 0.5488(2) 0.0535(10) Uani 1 1 d . . . . .
H7 H 0.842040 0.579653 0.553652 0.064 Uiso 1 1 calc R U . . .
C8 C 0.7572(3) 0.6716(3) 0.4831(2) 0.0419(8) Uani 1 1 d . . . . .
C9 C 0.8798(3) 0.5075(3) 0.4025(2) 0.0469(9) Uani 1 1 d D U . . .
H9AA H 0.919148 0.489583 0.440397 0.056 Uiso 0.636(16) 1 calc R U P B 1
H9AB H 0.935712 0.503506 0.353650 0.056 Uiso 0.636(16) 1 calc R U P B 1
H9BC H 0.933744 0.495997 0.430169 0.056 Uiso 0.364(16) 1 calc R U P B 2
H9BD H 0.921360 0.496762 0.349447 0.056 Uiso 0.364(16) 1 calc R U P B 2
N2 N 0.9008(10) 0.3181(7) 0.3916(8) 0.0596(18) Uani 0.636(16) 1 d D U P B 1
C10 C 0.8212(9) 0.4272(7) 0.4058(7) 0.059(2) Uani 0.636(16) 1 d D U P B 1
H10A H 0.766388 0.430558 0.455021 0.071 Uiso 0.636(16) 1 calc R U P B 1
H10B H 0.780319 0.446542 0.368747 0.071 Uiso 0.636(16) 1 calc R U P B 1
C11 C 0.9384(11) 0.2681(9) 0.4559(7) 0.074(2) Uani 0.636(16) 1 d D U P B 1
H11A H 0.873297 0.264568 0.497221 0.089 Uiso 0.636(16) 1 calc R U P B 1
H11B H 0.971875 0.312136 0.471818 0.089 Uiso 0.636(16) 1 calc R U P B 1
C12 C 1.0246(11) 0.1560(8) 0.4383(8) 0.080(3) Uani 0.636(16) 1 d D U P B 1
H12A H 1.092426 0.159133 0.399481 0.096 Uiso 0.636(16) 1 calc R U P B 1
H12B H 1.045821 0.124492 0.482954 0.096 Uiso 0.636(16) 1 calc R U P B 1
C13 C 0.9739(14) 0.0879(10) 0.4120(9) 0.086(3) Uani 0.636(16) 1 d D U P B 1
H13A H 0.906707 0.083603 0.451040 0.103 Uiso 0.636(16) 1 calc R U P B 1
H13B H 1.028179 0.015880 0.400724 0.103 Uiso 0.636(16) 1 calc R U P B 1
C14 C 0.9427(12) 0.1399(7) 0.3416(7) 0.084(2) Uani 0.636(16) 1 d D U P B 1
H14A H 0.912717 0.096343 0.321783 0.101 Uiso 0.636(16) 1 calc R U P B 1
H14B H 1.009191 0.146711 0.303166 0.101 Uiso 0.636(16) 1 calc R U P B 1
C15 C 0.8513(10) 0.2526(7) 0.3648(8) 0.075(2) Uani 0.636(16) 1 d D U P B 1
H15A H 0.826380 0.287139 0.322006 0.090 Uiso 0.636(16) 1 calc R U P B 1
H15B H 0.785949 0.245425 0.404315 0.090 Uiso 0.636(16) 1 calc R U P B 1
C16 C 0.6005(3) 0.8524(3) 0.3634(2) 0.0412(8) Uani 1 1 d . . . . .
H16 H 0.553756 0.915820 0.389456 0.049 Uiso 1 1 calc R U . . .
C17 C 0.5273(3) 0.9349(3) 0.2647(2) 0.0416(8) Uani 1 1 d . . . . .
C18 C 0.4172(3) 0.9394(4) 0.2718(2) 0.0534(10) Uani 1 1 d . . . . .
C19 C 0.3497(4) 1.0279(5) 0.2405(3) 0.0695(15) Uani 1 1 d . . . . .
H19 H 0.275923 1.033190 0.244816 0.083 Uiso 1 1 calc R U . . .
C20 C 0.3898(5) 1.1068(4) 0.2037(3) 0.0721(16) Uani 1 1 d . . . . .
H20 H 0.343217 1.165128 0.183649 0.087 Uiso 1 1 calc R U . . .
C21 C 0.4984(4) 1.1002(4) 0.1964(3) 0.0654(13) Uani 1 1 d . . . . .
H21 H 0.525320 1.153653 0.170557 0.079 Uiso 1 1 calc R U . . .
C22 C 0.5694(4) 1.0143(3) 0.2271(2) 0.0499(10) Uani 1 1 d . . . . .
C23 C 0.3722(4) 0.8537(5) 0.3131(3) 0.0738(15) Uani 1 1 d . . . . .
H23 H 0.437435 0.787762 0.310570 0.089 Uiso 1 1 calc R U . . .
C24 C 0.2942(7) 0.8295(8) 0.2785(5) 0.130(3) Uani 1 1 d . . . . .
H24A H 0.223638 0.888362 0.287775 0.196 Uiso 1 1 calc R U . . .
H24B H 0.280292 0.765411 0.300557 0.196 Uiso 1 1 calc R U . . .
H24C H 0.329436 0.819414 0.225264 0.196 Uiso 1 1 calc R U . . .
C25 C 0.3131(6) 0.8829(7) 0.3951(4) 0.105(2) Uani 1 1 d . . . . .
H25A H 0.363601 0.897501 0.416275 0.157 Uiso 1 1 calc R U . . .
H25B H 0.291611 0.824244 0.421598 0.157 Uiso 1 1 calc R U . . .
H25C H 0.246532 0.945423 0.399598 0.157 Uiso 1 1 calc R U . . .
C26 C 0.6873(4) 1.0116(4) 0.2216(3) 0.0594(11) Uani 1 1 d . . . . .
H26 H 0.733624 0.936516 0.225849 0.071 Uiso 1 1 calc R U . . .
C27 C 0.6829(6) 1.0719(6) 0.2864(4) 0.0940(19) Uani 1 1 d . . . . .
H27A H 0.627332 1.142509 0.289185 0.141 Uiso 1 1 calc R U . . .
H27B H 0.756014 1.077422 0.278857 0.141 Uiso 1 1 calc R U . . .
H27C H 0.662593 1.034218 0.332420 0.141 Uiso 1 1 calc R U . . .
C28 C 0.7457(5) 1.0539(5) 0.1474(4) 0.0831(16) Uani 1 1 d . . . . .
H28A H 0.740430 1.020451 0.106653 0.125 Uiso 1 1 calc R U . . .
H28B H 0.824116 1.037712 0.143395 0.125 Uiso 1 1 calc R U . . .
H28C H 0.709510 1.130126 0.145214 0.125 Uiso 1 1 calc R U . . .
C29 C 0.7448(3) 0.7667(3) 0.1186(2) 0.0411(8) Uani 1 1 d . . . . .
C30 C 0.8567(3) 0.7655(3) 0.0882(2) 0.0399(8) Uani 1 1 d . . . . .
C31 C 0.8687(3) 0.8251(3) 0.0191(2) 0.0436(8) Uani 1 1 d . . . . .
C32 C 0.9554(4) 0.8545(4) -0.0331(3) 0.0625(13) Uani 1 1 d . . . . .
H32 H 1.027850 0.830797 -0.027772 0.075 Uiso 1 1 calc R U . . .
C33 C 0.9320(5) 0.9188(5) -0.0925(3) 0.0840(18) Uani 1 1 d . . . . .
H33 H 0.988918 0.940319 -0.126630 0.101 Uiso 1 1 calc R U . . .
C34 C 0.8255(5) 0.9524(5) -0.1027(3) 0.0771(16) Uani 1 1 d . . . . .
H34 H 0.812991 0.994174 -0.144286 0.093 Uiso 1 1 calc R U . . .
C35 C 0.7387(4) 0.9254(4) -0.0528(3) 0.0602(12) Uani 1 1 d . . . . .
H35 H 0.667082 0.948839 -0.059431 0.072 Uiso 1 1 calc R U . . .
C36 C 0.7607(3) 0.8614(3) 0.0084(2) 0.0450(9) Uani 1 1 d . . . . .
C37 C 0.5713(4) 0.8403(4) 0.0773(3) 0.0614(12) Uani 1 1 d D U . . .
H37A H 0.543537 0.893974 0.042170 0.074 Uiso 0.489(8) 1 calc R U P C 1
H37B H 0.523877 0.863337 0.127961 0.074 Uiso 0.489(8) 1 calc R U P C 1
H37C H 0.541168 0.808923 0.124923 0.074 Uiso 0.511(8) 1 calc R U P C 2
H37D H 0.529609 0.916789 0.080824 0.074 Uiso 0.511(8) 1 calc R U P C 2
N5 N 0.4554(10) 0.7303(12) 0.0704(8) 0.080(2) Uani 0.489(8) 1 d D U P C 1
C38 C 0.5701(9) 0.7281(10) 0.0601(8) 0.083(2) Uani 0.489(8) 1 d D U P C 1
H38A H 0.615931 0.707600 0.008696 0.099 Uiso 0.489(8) 1 calc R U P C 1
H38B H 0.603582 0.674482 0.093162 0.099 Uiso 0.489(8) 1 calc R U P C 1
C39 C 0.4523(13) 0.6233(12) 0.0927(11) 0.099(3) Uani 0.489(8) 1 d D U P C 1
H39A H 0.473545 0.603276 0.138572 0.118 Uiso 0.489(8) 1 calc R U P C 1
H39B H 0.507403 0.572522 0.053830 0.118 Uiso 0.489(8) 1 calc R U P C 1
C40 C 0.3386(15) 0.6165(15) 0.1051(10) 0.106(3) Uani 0.489(8) 1 d D U P C 1
H40A H 0.286302 0.657473 0.149603 0.127 Uiso 0.489(8) 1 calc R U P C 1
H40B H 0.343040 0.542286 0.114194 0.127 Uiso 0.489(8) 1 calc R U P C 1
C41 C 0.2915(13) 0.6593(14) 0.0374(11) 0.099(3) Uani 0.489(8) 1 d D U P C 1
H41A H 0.335331 0.611186 -0.005138 0.119 Uiso 0.489(8) 1 calc R U P C 1
H41B H 0.213160 0.662824 0.050738 0.119 Uiso 0.489(8) 1 calc R U P C 1
C42 C 0.2983(13) 0.7627(14) 0.0180(11) 0.105(3) Uani 0.489(8) 1 d D U P C 1
H42A H 0.245868 0.812668 0.057999 0.126 Uiso 0.489(8) 1 calc R U P C 1
H42B H 0.276272 0.786673 -0.027381 0.126 Uiso 0.489(8) 1 calc R U P C 1
C43 C 0.4181(14) 0.7623(18) 0.0051(10) 0.098(3) Uani 0.489(8) 1 d D U P C 1
H43A H 0.469889 0.713756 -0.035927 0.117 Uiso 0.489(8) 1 calc R U P C 1
H43B H 0.420348 0.833689 -0.009652 0.117 Uiso 0.489(8) 1 calc R U P C 1
C44 C 0.9410(3) 0.7133(3) 0.1250(2) 0.0393(8) Uani 1 1 d . . . . .
H44 H 1.014225 0.714202 0.102264 0.047 Uiso 1 1 calc R U . . .
C45 C 1.0131(3) 0.6154(3) 0.2200(2) 0.0394(8) Uani 1 1 d . . . . .
C46 C 1.0798(3) 0.5086(3) 0.2033(2) 0.0484(9) Uani 1 1 d . . . . .
C47 C 1.1694(4) 0.4624(4) 0.2341(3) 0.0627(12) Uani 1 1 d . . . . .
H47 H 1.215079 0.391117 0.223469 0.075 Uiso 1 1 calc R U . . .
C48 C 1.1909(4) 0.5205(4) 0.2796(3) 0.0674(13) Uani 1 1 d . . . . .
H48 H 1.252294 0.489151 0.298463 0.081 Uiso 1 1 calc R U . . .
C49 C 1.1219(4) 0.6251(4) 0.2976(3) 0.0573(11) Uani 1 1 d . . . . .
H49 H 1.135945 0.662951 0.329840 0.069 Uiso 1 1 calc R U . . .
C50 C 1.0315(3) 0.6752(3) 0.2683(2) 0.0443(9) Uani 1 1 d . . . . .
C51 C 1.0562(4) 0.4424(4) 0.1533(3) 0.0634(12) Uani 1 1 d . . . . .
H51 H 0.977176 0.478573 0.153532 0.076 Uiso 1 1 calc R U . . .
C52 C 1.0662(8) 0.3290(5) 0.1827(5) 0.115(3) Uani 1 1 d . . . . .
H52A H 1.144092 0.288459 0.178849 0.173 Uiso 1 1 calc R U . . .
H52B H 1.039987 0.294888 0.153337 0.173 Uiso 1 1 calc R U . . .
H52C H 1.020819 0.332260 0.234326 0.173 Uiso 1 1 calc R U . . .
C53 C 1.1284(8) 0.4415(7) 0.0733(4) 0.128(3) Uani 1 1 d . . . . .
H53A H 1.116094 0.513828 0.055402 0.192 Uiso 1 1 calc R U . . .
H53B H 1.108474 0.402997 0.042770 0.192 Uiso 1 1 calc R U . . .
H53C H 1.206908 0.406948 0.070581 0.192 Uiso 1 1 calc R U . . .
C54 C 0.9579(4) 0.7917(3) 0.2866(2) 0.0481(9) Uani 1 1 d . . . . .
H54 H 0.883666 0.801959 0.280980 0.058 Uiso 1 1 calc R U . . .
C55 C 0.9386(5) 0.8236(5) 0.3667(3) 0.0711(14) Uani 1 1 d . . . . .
H55A H 0.914214 0.772179 0.401322 0.107 Uiso 1 1 calc R U . . .
H55B H 0.881367 0.893290 0.377634 0.107 Uiso 1 1 calc R U . . .
H55C H 1.008133 0.825293 0.371425 0.107 Uiso 1 1 calc R U . . .
C56 C 1.0094(5) 0.8656(4) 0.2300(3) 0.0660(13) Uani 1 1 d . . . . .
H56A H 1.082795 0.856687 0.233923 0.099 Uiso 1 1 calc R U . . .
H56B H 0.960725 0.938778 0.240629 0.099 Uiso 1 1 calc R U . . .
H56C H 1.017094 0.847536 0.179987 0.099 Uiso 1 1 calc R U . . .
N7A N 0.745(4) 0.517(3) 0.174(2) 0.084(4) Uani 0.149(7) 1 d D U P A 2
N8A N 0.605(3) 0.573(3) 0.2860(19) 0.080(4) Uani 0.149(7) 1 d D U P A 2
C57A C 0.803(4) 0.475(3) 0.1040(19) 0.095(5) Uani 0.149(7) 1 d D U P A 2
H57A H 0.856035 0.497797 0.067343 0.114 Uiso 0.149(7) 1 calc R U P A 2
C58A C 0.763(3) 0.378(3) 0.096(2) 0.106(6) Uani 0.149(7) 1 d D U P A 2
H58A H 0.795720 0.333586 0.053568 0.127 Uiso 0.149(7) 1 calc R U P A 2
C59A C 0.681(3) 0.367(2) 0.153(2) 0.094(5) Uani 0.149(7) 1 d D U P A 2
H59A H 0.659479 0.310016 0.147710 0.113 Uiso 0.149(7) 1 calc R U P A 2
C60A C 0.627(3) 0.413(2) 0.2128(19) 0.099(4) Uani 0.149(7) 1 d D U P A 2
H60A H 0.569944 0.393608 0.248595 0.118 Uiso 0.149(7) 1 calc R U P A 2
C61A C 0.656(3) 0.490(3) 0.2208(18) 0.081(3) Uani 0.149(7) 1 d D U P A 2
C62A C 0.519(4) 0.556(4) 0.350(2) 0.092(6) Uani 0.149(7) 1 d D U P A 2
H62D H 0.493646 0.611029 0.386197 0.137 Uiso 0.149(7) 1 calc R U P A 2
H62E H 0.455960 0.557309 0.333786 0.137 Uiso 0.149(7) 1 calc R U P A 2
H62F H 0.548848 0.487127 0.371273 0.137 Uiso 0.149(7) 1 calc R U P A 2
N2A N 0.8891(18) 0.3219(11) 0.3972(15) 0.064(3) Uani 0.364(16) 1 d D U P B 2
C10A C 0.8167(16) 0.4291(11) 0.4286(12) 0.061(3) Uani 0.364(16) 1 d D U P B 2
H10C H 0.793730 0.425461 0.483085 0.073 Uiso 0.364(16) 1 calc R U P B 2
H10D H 0.748830 0.453710 0.412654 0.073 Uiso 0.364(16) 1 calc R U P B 2
C11A C 0.9679(16) 0.2697(15) 0.4412(13) 0.070(3) Uani 0.364(16) 1 d D U P B 2
H11C H 0.925045 0.260288 0.492513 0.084 Uiso 0.364(16) 1 calc R U P B 2
H11D H 1.009999 0.315671 0.442242 0.084 Uiso 0.364(16) 1 calc R U P B 2
C12A C 1.0497(16) 0.1627(15) 0.4090(15) 0.082(3) Uani 0.364(16) 1 d D U P B 2
H12C H 1.099695 0.173422 0.360496 0.098 Uiso 0.364(16) 1 calc R U P B 2
H12D H 1.096033 0.128769 0.441893 0.098 Uiso 0.364(16) 1 calc R U P B 2
C13A C 0.992(2) 0.0892(16) 0.3994(18) 0.085(3) Uani 0.364(16) 1 d D U P B 2
H13C H 0.965594 0.056955 0.447528 0.103 Uiso 0.364(16) 1 calc R U P B 2
H13D H 1.046360 0.031923 0.365050 0.103 Uiso 0.364(16) 1 calc R U P B 2
C14A C 0.8928(19) 0.1451(12) 0.3698(14) 0.083(3) Uani 0.364(16) 1 d D U P B 2
H14C H 0.846519 0.099980 0.378931 0.100 Uiso 0.364(16) 1 calc R U P B 2
H14D H 0.921228 0.153105 0.315760 0.100 Uiso 0.364(16) 1 calc R U P B 2
C15A C 0.8164(15) 0.2573(11) 0.4047(14) 0.077(3) Uani 0.364(16) 1 d D U P B 2
H15C H 0.759998 0.292136 0.378710 0.093 Uiso 0.364(16) 1 calc R U P B 2
H15D H 0.777234 0.249997 0.457290 0.093 Uiso 0.364(16) 1 calc R U P B 2
N5A N 0.4504(10) 0.7607(10) 0.0528(8) 0.078(2) Uani 0.511(8) 1 d D U P C 2
C38A C 0.5463(8) 0.7978(10) 0.0201(5) 0.070(2) Uani 0.511(8) 1 d D U P C 2
H38C H 0.612402 0.738619 -0.005380 0.084 Uiso 0.511(8) 1 calc R U P C 2
H38D H 0.529130 0.853043 -0.016918 0.084 Uiso 0.511(8) 1 calc R U P C 2
C39A C 0.4866(12) 0.6608(14) 0.0863(9) 0.099(3) Uani 0.511(8) 1 d D U P C 2
H39C H 0.520857 0.666879 0.123579 0.119 Uiso 0.511(8) 1 calc R U P C 2
H39D H 0.544196 0.610047 0.048385 0.119 Uiso 0.511(8) 1 calc R U P C 2
C40A C 0.3922(16) 0.6191(14) 0.1231(9) 0.108(3) Uani 0.511(8) 1 d D U P C 2
H40C H 0.347369 0.656941 0.170230 0.130 Uiso 0.511(8) 1 calc R U P C 2
H40D H 0.424079 0.543830 0.134823 0.130 Uiso 0.511(8) 1 calc R U P C 2
C41A C 0.3113(13) 0.6308(14) 0.0741(11) 0.103(3) Uani 0.511(8) 1 d D U P C 2
H41C H 0.349030 0.578107 0.033909 0.124 Uiso 0.511(8) 1 calc R U P C 2
H41D H 0.242816 0.617960 0.105073 0.124 Uiso 0.511(8) 1 calc R U P C 2
C42A C 0.2833(12) 0.7334(15) 0.0438(11) 0.105(3) Uani 0.511(8) 1 d D U P C 2
H42C H 0.234215 0.784419 0.083944 0.126 Uiso 0.511(8) 1 calc R U P C 2
H42D H 0.241094 0.737197 0.009101 0.126 Uiso 0.511(8) 1 calc R U P C 2
C43A C 0.3863(13) 0.7657(16) 0.0026(9) 0.094(3) Uani 0.511(8) 1 d D U P C 2
H43C H 0.433730 0.717781 -0.039660 0.113 Uiso 0.511(8) 1 calc R U P C 2
H43D H 0.361774 0.838015 -0.016794 0.113 Uiso 0.511(8) 1 calc R U P C 2

loop_
_atom_site_aniso_label
_atom_site_aniso_U_11
_atom_site_aniso_U_22
_atom_site_aniso_U_33
_atom_site_aniso_U_23
_atom_site_aniso_U_13
_atom_site_aniso_U_12
Yb1 0.03553(8) 0.03754(9) 0.03259(8) -0.00227(5) -0.00904(6) -0.01213(6)
N7 0.060(2) 0.060(2) 0.061(3) 0.003(2) -0.010(2) -0.031(2)
N8 0.098(4) 0.065(3) 0.086(4) -0.010(3) -0.037(3) -0.033(3)
C57 0.082(4) 0.098(5) 0.094(5) 0.002(4) 0.001(4) -0.013(4)
C58 0.070(4) 0.115(5) 0.134(6) 0.032(5) 0.019(4) -0.032(4)
C59 0.083(4) 0.096(5) 0.155(6) 0.010(5) -0.016(4) -0.050(4)
C60 0.106(4) 0.086(4) 0.133(5) -0.001(4) -0.037(4) -0.033(4)
C61 0.085(3) 0.063(3) 0.095(4) 0.001(3) -0.048(3) -0.024(3)
C62 0.139(6) 0.102(6) 0.105(6) -0.027(5) -0.031(5) -0.038(5)
N1 0.0451(17) 0.0320(15) 0.0404(16) 0.0022(12) -0.0136(14) -0.0093(13)
N3 0.0387(15) 0.0399(17) 0.0383(16) -0.0014(13) -0.0155(13) -0.0076(13)
N4 0.0410(16) 0.0476(18) 0.0429(17) -0.0009(14) -0.0201(14) -0.0097(14)
N6 0.0362(15) 0.0388(16) 0.0383(15) 0.0026(13) -0.0155(13) -0.0093(13)
C1 0.0378(18) 0.0355(18) 0.0407(19) 0.0035(15) -0.0120(15) -0.0106(15)
C2 0.0441(19) 0.0396(19) 0.0338(17) -0.0005(14) -0.0143(15) -0.0095(16)
C3 0.054(2) 0.039(2) 0.0371(19) 0.0020(15) -0.0173(17) -0.0105(17)
C4 0.079(3) 0.046(2) 0.046(2) -0.0085(19) -0.025(2) -0.003(2)
C5 0.102(4) 0.058(3) 0.045(2) -0.010(2) -0.029(3) -0.014(3)
C6 0.098(4) 0.060(3) 0.044(2) 0.005(2) -0.036(3) -0.023(3)
C7 0.067(3) 0.046(2) 0.049(2) 0.0118(18) -0.027(2) -0.016(2)
C8 0.050(2) 0.0374(19) 0.0397(19) 0.0049(15) -0.0150(16) -0.0163(16)
C9 0.046(2) 0.0337(19) 0.052(2) 0.0039(16) -0.0140(17) -0.0058(16)
N2 0.068(3) 0.034(2) 0.083(3) -0.002(2) -0.035(3) -0.014(2)
C10 0.057(3) 0.040(3) 0.080(5) -0.001(3) -0.028(4) -0.010(3)
C11 0.085(5) 0.046(3) 0.087(4) 0.002(3) -0.033(4) -0.012(4)
C12 0.092(5) 0.048(3) 0.095(5) 0.001(4) -0.038(4) -0.009(3)
C13 0.093(5) 0.044(3) 0.113(5) -0.001(4) -0.028(4) -0.017(3)
C14 0.091(5) 0.053(3) 0.112(5) -0.022(4) -0.035(4) -0.018(4)
C15 0.081(4) 0.049(3) 0.102(5) -0.014(4) -0.041(4) -0.015(3)
C16 0.0385(18) 0.0376(19) 0.0403(19) -0.0081(15) -0.0106(15) -0.0032(15)
C17 0.0392(18) 0.044(2) 0.0363(18) -0.0060(15) -0.0166(15) -0.0011(16)
C18 0.042(2) 0.061(3) 0.051(2) -0.015(2) -0.0171(18) -0.0028(19)
C19 0.044(2) 0.089(4) 0.068(3) -0.022(3) -0.032(2) 0.005(2)
C20 0.067(3) 0.067(3) 0.061(3) -0.004(2) -0.037(3) 0.019(3)
C21 0.073(3) 0.051(3) 0.057(3) 0.007(2) -0.026(2) 0.000(2)
C22 0.054(2) 0.043(2) 0.046(2) -0.0009(17) -0.0216(19) -0.0023(18)
C23 0.045(2) 0.081(4) 0.091(4) -0.012(3) -0.018(3) -0.015(2)
C24 0.104(6) 0.186(9) 0.140(7) -0.026(6) -0.029(5) -0.093(6)
C25 0.087(5) 0.133(6) 0.086(5) 0.018(4) -0.013(4) -0.045(4)
C26 0.060(3) 0.047(2) 0.073(3) 0.008(2) -0.025(2) -0.018(2)
C27 0.106(5) 0.104(5) 0.099(5) 0.000(4) -0.050(4) -0.050(4)
C28 0.082(4) 0.069(4) 0.097(4) 0.008(3) -0.020(3) -0.033(3)
C29 0.0406(19) 0.042(2) 0.0394(19) -0.0008(15) -0.0165(16) -0.0083(16)
C30 0.0399(18) 0.042(2) 0.0378(18) 0.0038(15) -0.0158(15) -0.0108(16)
C31 0.049(2) 0.044(2) 0.042(2) 0.0061(16) -0.0207(17) -0.0168(17)
C32 0.061(3) 0.083(3) 0.057(3) 0.026(2) -0.026(2) -0.041(3)
C33 0.097(4) 0.109(5) 0.073(3) 0.049(3) -0.040(3) -0.068(4)
C34 0.105(4) 0.082(4) 0.068(3) 0.044(3) -0.051(3) -0.051(3)
C35 0.074(3) 0.061(3) 0.061(3) 0.018(2) -0.044(2) -0.024(2)
C36 0.050(2) 0.042(2) 0.046(2) 0.0057(16) -0.0227(18) -0.0141(17)
C37 0.043(2) 0.084(3) 0.059(3) 0.000(2) -0.025(2) -0.015(2)
N5 0.062(3) 0.103(4) 0.093(4) 0.000(4) -0.033(3) -0.042(4)
C38 0.059(4) 0.098(5) 0.099(5) -0.005(4) -0.029(4) -0.030(4)
C39 0.075(4) 0.117(5) 0.114(5) 0.013(4) -0.031(4) -0.047(4)
C40 0.084(5) 0.122(5) 0.124(6) 0.023(5) -0.031(5) -0.056(5)
C41 0.080(5) 0.117(6) 0.121(6) 0.016(6) -0.037(5) -0.057(5)
C42 0.082(5) 0.127(5) 0.118(6) 0.023(5) -0.040(4) -0.049(5)
C43 0.077(5) 0.119(5) 0.109(5) 0.016(4) -0.029(4) -0.052(5)
C44 0.0347(17) 0.044(2) 0.0390(18) 0.0036(15) -0.0112(15) -0.0136(15)
C45 0.0350(17) 0.043(2) 0.0388(18) 0.0082(15) -0.0135(15) -0.0126(15)
C46 0.044(2) 0.046(2) 0.048(2) 0.0061(17) -0.0151(18) -0.0075(17)
C47 0.053(2) 0.054(3) 0.069(3) 0.012(2) -0.026(2) -0.002(2)
C48 0.054(3) 0.077(3) 0.075(3) 0.025(3) -0.040(3) -0.016(2)
C49 0.063(3) 0.065(3) 0.058(3) 0.016(2) -0.035(2) -0.028(2)
C50 0.047(2) 0.048(2) 0.045(2) 0.0126(17) -0.0193(17) -0.0240(18)
C51 0.063(3) 0.046(2) 0.070(3) -0.009(2) -0.022(2) 0.000(2)
C52 0.172(8) 0.065(4) 0.127(6) 0.005(4) -0.070(6) -0.040(5)
C53 0.168(8) 0.137(7) 0.073(4) -0.039(5) -0.003(5) -0.062(6)
C54 0.052(2) 0.045(2) 0.055(2) 0.0049(18) -0.0226(19) -0.0207(18)
C55 0.088(4) 0.074(3) 0.065(3) -0.003(3) -0.021(3) -0.044(3)
C56 0.084(3) 0.052(3) 0.072(3) 0.014(2) -0.029(3) -0.034(3)
N7A 0.099(6) 0.070(5) 0.095(6) -0.010(5) -0.038(5) -0.031(5)
N8A 0.081(5) 0.073(5) 0.086(5) 0.001(5) -0.025(5) -0.027(5)
C57A 0.111(7) 0.079(7) 0.101(7) -0.014(6) -0.035(7) -0.032(6)
C58A 0.122(9) 0.087(8) 0.110(9) -0.018(8) -0.031(8) -0.035(8)
C59A 0.110(8) 0.077(8) 0.107(9) -0.018(8) -0.032(8) -0.040(8)
C60A 0.102(6) 0.081(6) 0.109(6) 0.001(6) -0.035(6) -0.024(6)
C61A 0.085(4) 0.071(4) 0.095(5) 0.005(4) -0.033(4) -0.034(4)
C62A 0.078(8) 0.085(8) 0.103(9) 0.002(8) -0.013(8) -0.030(8)
N2A 0.072(4) 0.038(3) 0.085(4) -0.002(4) -0.033(4) -0.013(3)
C10A 0.062(4) 0.038(4) 0.076(5) 0.004(4) -0.024(5) -0.007(4)
C11A 0.077(5) 0.043(4) 0.092(5) -0.001(4) -0.038(4) -0.010(4)
C12A 0.086(5) 0.048(4) 0.103(6) -0.004(5) -0.033(5) -0.009(4)
C13A 0.091(5) 0.048(4) 0.111(6) -0.007(4) -0.031(5) -0.014(4)
C14A 0.089(5) 0.052(4) 0.109(5) -0.011(4) -0.035(5) -0.018(4)
C15A 0.082(5) 0.051(4) 0.100(5) -0.007(5) -0.038(5) -0.011(4)
N5A 0.063(3) 0.104(4) 0.085(4) 0.000(4) -0.030(3) -0.041(3)
C38A 0.058(4) 0.103(5) 0.065(4) -0.002(4) -0.030(3) -0.037(4)
C39A 0.080(5) 0.114(5) 0.105(5) 0.006(5) -0.025(4) -0.039(4)
C40A 0.088(5) 0.120(5) 0.117(5) 0.016(5) -0.027(5) -0.043(5)
C41A 0.085(4) 0.121(5) 0.119(6) 0.019(5) -0.035(4) -0.055(4)
C42A 0.079(4) 0.127(5) 0.120(5) 0.021(5) -0.029(4) -0.054(5)
C43A 0.068(5) 0.118(5) 0.105(5) 0.015(4) -0.031(4) -0.044(4)

loop_
_atom_type_symbol
_atom_type_description
_atom_type_scat_dispersion_real
_atom_type_scat_dispersion_imag
_atom_type_scat_source
C C 0.0033 0.0016 'International Tables Vol C Tables 4.2.6.8 and 6.1.1.4'
H H 0.0000 0.0000 'International Tables Vol C Tables 4.2.6.8 and 6.1.1.4'
N N 0.0061 0.0033 'International Tables Vol C Tables 4.2.6.8 and 6.1.1.4'
Yb Yb -0.3850 5.5486 'International Tables Vol C Tables 4.2.6.8 and 6.1.1.4'

loop_
_geom_angle_atom_site_label_1
_geom_angle_atom_site_label_2
_geom_angle_atom_site_label_3
_geom_angle
_geom_angle_site_symmetry_1
_geom_angle_site_symmetry_3
_geom_angle_publ_flag
N7 Yb1 C61 27.5(2) . . ?
N7 Yb1 N3 93.54(17) . . ?
N7 Yb1 C1 81.74(16) . . ?
N7 Yb1 C29 131.71(17) . . ?
N8 Yb1 N7 57.8(2) . . ?
N8 Yb1 C61 30.3(2) . . ?
N8 Yb1 N3 141.8(2) . . ?
N8 Yb1 N6 104.6(2) . . ?
N8 Yb1 C1 121.1(2) . . ?
N8 Yb1 C29 95.3(2) . . ?
N3 Yb1 C61 117.81(18) . . ?
N3 Yb1 C1 72.64(11) . . ?
N3 Yb1 C29 85.86(11) . . ?
N3 Yb1 C61A 125.6(7) . . ?
N6 Yb1 N7 147.25(18) . . ?
N6 Yb1 C61 129.63(17) . . ?
N6 Yb1 N3 112.05(10) . . ?
N6 Yb1 C1 86.65(11) . . ?
N6 Yb1 C29 72.56(11) . . ?
N6 Yb1 C61A 122.2(7) . . ?
C1 Yb1 C61 101.18(16) . . ?
C1 Yb1 C29 141.95(12) . . ?
C1 Yb1 C61A 112.1(8) . . ?
C29 Yb1 C61 116.68(16) . . ?
C29 Yb1 C61A 105.9(8) . . ?
N7A Yb1 N3 146.1(13) . . ?
N7A Yb1 N6 97.8(9) . . ?
N7A Yb1 C1 126.8(13) . . ?
N7A Yb1 C29 88.2(11) . . ?
N7A Yb1 C61A 27.0(5) . . ?
N8A Yb1 N3 98.8(9) . . ?
N8A Yb1 N6 146.3(12) . . ?
N8A Yb1 C1 90.0(10) . . ?
N8A Yb1 C29 124.8(12) . . ?
N8A Yb1 N7A 58.5(6) . . ?
N8A Yb1 C61A 31.4(5) . . ?
C57 N7 Yb1 140.1(6) . . ?
C57 N7 C61 122.1(7) . . ?
C61 N7 Yb1 97.6(4) . . ?
C61 N8 Yb1 100.3(4) . . ?
C62 N8 Yb1 147.2(6) . . ?
C62 N8 C61 112.5(6) . . ?
N7 C57 H57 123.3 . . ?
N7 C57 C58 113.5(8) . . ?
C58 C57 H57 123.3 . . ?
C57 C58 H58 123.7 . . ?
C59 C58 C57 112.7(7) . . ?
C59 C58 H58 123.7 . . ?
C58 C59 H59 114.6 . . ?
C60 C59 C58 130.8(9) . . ?
C60 C59 H59 114.6 . . ?
C59 C60 H60 121.2 . . ?
C59 C60 C61 117.5(10) . . ?
C61 C60 H60 121.2 . . ?
N7 C61 Yb1 55.0(3) . . ?
N7 C61 N8 104.3(5) . . ?
N8 C61 Yb1 49.3(3) . . ?
C60 C61 Yb1 175.9(6) . . ?
C60 C61 N7 123.3(8) . . ?
C60 C61 N8 132.3(8) . . ?
N8 C62 H62A 109.5 . . ?
N8 C62 H62B 109.5 . . ?
N8 C62 H62C 109.5 . . ?
H62A C62 H62B 109.5 . . ?
H62A C62 H62C 109.5 . . ?
H62B C62 H62C 109.5 . . ?
C1 N1 C8 112.6(3) . . ?
C1 N1 C9 123.2(3) . . ?
C8 N1 C9 124.0(3) . . ?
C16 N3 Yb1 112.8(2) . . ?
C16 N3 C17 117.1(3) . . ?
C17 N3 Yb1 130.1(2) . . ?
C29 N4 C36 112.0(3) . . ?
C29 N4 C37 123.1(4) . . ?
C36 N4 C37 124.8(3) . . ?
C44 N6 Yb1 113.6(2) . . ?
C44 N6 C45 116.7(3) . . ?
C45 N6 Yb1 129.7(2) . . ?
N1 C1 Yb1 146.1(3) . . ?
N1 C1 C2 104.8(3) . . ?
C2 C1 Yb1 108.9(2) . . ?
C1 C2 C3 109.9(3) . . ?
C1 C2 C16 122.4(3) . . ?
C16 C2 C3 127.7(3) . . ?
C4 C3 C2 135.4(4) . . ?
C4 C3 C8 119.2(4) . . ?
C8 C3 C2 105.4(3) . . ?
C3 C4 H4 120.3 . . ?
C5 C4 C3 119.3(4) . . ?
C5 C4 H4 120.3 . . ?
C4 C5 H5 119.7 . . ?
C4 C5 C6 120.7(4) . . ?
C6 C5 H5 119.7 . . ?
C5 C6 H6 119.5 . . ?
C7 C6 C5 121.0(4) . . ?
C7 C6 H6 119.5 . . ?
C6 C7 H7 120.8 . . ?
C6 C7 C8 118.3(4) . . ?
C8 C7 H7 120.8 . . ?
N1 C8 C3 107.3(3) . . ?
C7 C8 N1 131.2(4) . . ?
C7 C8 C3 121.4(4) . . ?
N1 C9 H9AA 109.4 . . ?
N1 C9 H9AB 109.4 . . ?
N1 C9 H9BC 109.9 . . ?
N1 C9 H9BD 109.9 . . ?
N1 C9 C10 111.0(5) . . ?
N1 C9 C10A 108.8(7) . . ?
H9AA C9 H9AB 108.0 . . ?
H9BC C9 H9BD 108.3 . . ?
C10 C9 H9AA 109.4 . . ?
C10 C9 H9AB 109.4 . . ?
C10A C9 H9BC 109.9 . . ?
C10A C9 H9BD 109.9 . . ?
C10 N2 C15 109.8(8) . . ?
C11 N2 C10 113.7(10) . . ?
C11 N2 C15 110.9(9) . . ?
C9 C10 H10A 109.1 . . ?
C9 C10 H10B 109.1 . . ?
N2 C10 C9 112.4(7) . . ?
N2 C10 H10A 109.1 . . ?
N2 C10 H10B 109.1 . . ?
H10A C10 H10B 107.9 . . ?
N2 C11 H11A 109.1 . . ?
N2 C11 H11B 109.1 . . ?
N2 C11 C12 112.3(9) . . ?
H11A C11 H11B 107.9 . . ?
C12 C11 H11A 109.1 . . ?
C12 C11 H11B 109.1 . . ?
C11 C12 H12A 109.8 . . ?
C11 C12 H12B 109.8 . . ?
H12A C12 H12B 108.3 . . ?
C13 C12 C11 109.3(9) . . ?
C13 C12 H12A 109.8 . . ?
C13 C12 H12B 109.8 . . ?
C12 C13 H13A 110.1 . . ?
C12 C13 H13B 110.1 . . ?
C12 C13 C14 108.0(9) . . ?
H13A C13 H13B 108.4 . . ?
C14 C13 H13A 110.1 . . ?
C14 C13 H13B 110.1 . . ?
C13 C14 H14A 110.3 . . ?
C13 C14 H14B 110.3 . . ?
C13 C14 C15 107.2(9) . . ?
H14A C14 H14B 108.5 . . ?
C15 C14 H14A 110.3 . . ?
C15 C14 H14B 110.3 . . ?
N2 C15 C14 108.9(7) . . ?
N2 C15 H15A 109.9 . . ?
N2 C15 H15B 109.9 . . ?
C14 C15 H15A 109.9 . . ?
C14 C15 H15B 109.9 . . ?
H15A C15 H15B 108.3 . . ?
N3 C16 C2 123.1(3) . . ?
N3 C16 H16 118.5 . . ?
C2 C16 H16 118.5 . . ?
C18 C17 N3 118.7(4) . . ?
C22 C17 N3 119.7(3) . . ?
C22 C17 C18 121.6(4) . . ?
C17 C18 C19 117.6(5) . . ?
C17 C18 C23 121.2(4) . . ?
C19 C18 C23 121.2(4) . . ?
C18 C19 H19 119.3 . . ?
C20 C19 C18 121.4(5) . . ?
C20 C19 H19 119.3 . . ?
C19 C20 H20 119.9 . . ?
C19 C20 C21 120.1(4) . . ?
C21 C20 H20 119.9 . . ?
C20 C21 H21 119.5 . . ?
C20 C21 C22 121.0(5) . . ?
C22 C21 H21 119.5 . . ?
C17 C22 C21 118.2(4) . . ?
C17 C22 C26 121.8(4) . . ?
C21 C22 C26 120.0(4) . . ?
C18 C23 H23 107.5 . . ?
C18 C23 C24 113.2(6) . . ?
C18 C23 C25 110.6(5) . . ?
C24 C23 H23 107.5 . . ?
C25 C23 H23 107.5 . . ?
C25 C23 C24 110.4(5) . . ?
C23 C24 H24A 109.5 . . ?
C23 C24 H24B 109.5 . . ?
C23 C24 H24C 109.5 . . ?
H24A C24 H24B 109.5 . . ?
H24A C24 H24C 109.5 . . ?
H24B C24 H24C 109.5 . . ?
C23 C25 H25A 109.5 . . ?
C23 C25 H25B 109.5 . . ?
C23 C25 H25C 109.5 . . ?
H25A C25 H25B 109.5 . . ?
H25A C25 H25C 109.5 . . ?
H25B C25 H25C 109.5 . . ?
C22 C26 H26 107.4 . . ?
C22 C26 C28 113.5(4) . . ?
C27 C26 C22 110.4(4) . . ?
C27 C26 H26 107.4 . . ?
C27 C26 C28 110.4(5) . . ?
C28 C26 H26 107.4 . . ?
C26 C27 H27A 109.5 . . ?
C26 C27 H27B 109.5 . . ?
C26 C27 H27C 109.5 . . ?
H27A C27 H27B 109.5 . . ?
H27A C27 H27C 109.5 . . ?
H27B C27 H27C 109.5 . . ?
C26 C28 H28A 109.5 . . ?
C26 C28 H28B 109.5 . . ?
C26 C28 H28C 109.5 . . ?
H28A C28 H28B 109.5 . . ?
H28A C28 H28C 109.5 . . ?
H28B C28 H28C 109.5 . . ?
N4 C29 Yb1 145.6(3) . . ?
N4 C29 C30 105.3(3) . . ?
C30 C29 Yb1 109.1(2) . . ?
C29 C30 C31 110.1(3) . . ?
C29 C30 C44 122.0(3) . . ?
C44 C30 C31 127.9(3) . . ?
C32 C31 C30 136.0(4) . . ?
C32 C31 C36 118.7(4) . . ?
C36 C31 C30 105.2(3) . . ?
C31 C32 H32 120.5 . . ?
C33 C32 C31 118.9(4) . . ?
C33 C32 H32 120.5 . . ?
C32 C33 H33 119.3 . . ?
C32 C33 C34 121.5(5) . . ?
C34 C33 H33 119.3 . . ?
C33 C34 H34 119.4 . . ?
C35 C34 C33 121.2(4) . . ?
C35 C34 H34 119.4 . . ?
C34 C35 H35 121.0 . . ?
C34 C35 C36 118.0(4) . . ?
C36 C35 H35 121.0 . . ?
N4 C36 C31 107.4(3) . . ?
N4 C36 C35 130.9(4) . . ?
C35 C36 C31 121.7(4) . . ?
N4 C37 H37A 110.6 . . ?
N4 C37 H37B 110.6 . . ?
N4 C37 H37C 107.7 . . ?
N4 C37 H37D 107.7 . . ?
N4 C37 C38 105.9(5) . . ?
H37A C37 H37B 108.7 . . ?
H37C C37 H37D 107.1 . . ?
C38 C37 H37A 110.6 . . ?
C38 C37 H37B 110.6 . . ?
C38A C37 N4 118.6(5) . . ?
C38A C37 H37C 107.7 . . ?
C38A C37 H37D 107.7 . . ?
C39 N5 C38 107.7(11) . . ?
C43 N5 C38 114.2(12) . . ?
C43 N5 C39 109.3(12) . . ?
C37 C38 H38A 109.2 . . ?
C37 C38 H38B 109.2 . . ?
N5 C38 C37 111.8(9) . . ?
N5 C38 H38A 109.2 . . ?
N5 C38 H38B 109.2 . . ?
H38A C38 H38B 107.9 . . ?
N5 C39 H39A 109.2 . . ?
N5 C39 H39B 109.2 . . ?
N5 C39 C40 112.2(12) . . ?
H39A C39 H39B 107.9 . . ?
C40 C39 H39A 109.2 . . ?
C40 C39 H39B 109.2 . . ?
C39 C40 H40A 109.0 . . ?
C39 C40 H40B 109.0 . . ?
C39 C40 C41 112.8(12) . . ?
H40A C40 H40B 107.8 . . ?
C41 C40 H40A 109.0 . . ?
C41 C40 H40B 109.0 . . ?
C40 C41 H41A 109.9 . . ?
C40 C41 H41B 109.9 . . ?
H41A C41 H41B 108.3 . . ?
C42 C41 C40 109.1(13) . . ?
C42 C41 H41A 109.9 . . ?
C42 C41 H41B 109.9 . . ?
C41 C42 H42A 109.4 . . ?
C41 C42 H42B 109.4 . . ?
C41 C42 C43 111.2(13) . . ?
H42A C42 H42B 108.0 . . ?
C43 C42 H42A 109.4 . . ?
C43 C42 H42B 109.4 . . ?
N5 C43 C42 112.6(12) . . ?
N5 C43 H43A 109.1 . . ?
N5 C43 H43B 109.1 . . ?
C42 C43 H43A 109.1 . . ?
C42 C43 H43B 109.1 . . ?
H43A C43 H43B 107.8 . . ?
N6 C44 C30 122.7(3) . . ?
N6 C44 H44 118.6 . . ?
C30 C44 H44 118.6 . . ?
C46 C45 N6 119.0(3) . . ?
C46 C45 C50 121.7(3) . . ?
C50 C45 N6 119.2(3) . . ?
C45 C46 C47 118.2(4) . . ?
C45 C46 C51 121.5(4) . . ?
C47 C46 C51 120.3(4) . . ?
C46 C47 H47 119.5 . . ?
C48 C47 C46 121.0(4) . . ?
C48 C47 H47 119.5 . . ?
C47 C48 H48 119.9 . . ?
C47 C48 C49 120.2(4) . . ?
C49 C48 H48 119.9 . . ?
C48 C49 H49 119.4 . . ?
C48 C49 C50 121.2(4) . . ?
C50 C49 H49 119.4 . . ?
C45 C50 C54 121.4(3) . . ?
C49 C50 C45 117.7(4) . . ?
C49 C50 C54 120.9(4) . . ?
C46 C51 H51 106.8 . . ?
C52 C51 C46 113.2(5) . . ?
C52 C51 H51 106.8 . . ?
C53 C51 C46 111.4(5) . . ?
C53 C51 H51 106.8 . . ?
C53 C51 C52 111.5(6) . . ?
C51 C52 H52A 109.5 . . ?
C51 C52 H52B 109.5 . . ?
C51 C52 H52C 109.5 . . ?
H52A C52 H52B 109.5 . . ?
H52A C52 H52C 109.5 . . ?
H52B C52 H52C 109.5 . . ?
C51 C53 H53A 109.5 . . ?
C51 C53 H53B 109.5 . . ?
C51 C53 H53C 109.5 . . ?
H53A C53 H53B 109.5 . . ?
H53A C53 H53C 109.5 . . ?
H53B C53 H53C 109.5 . . ?
C50 C54 H54 107.6 . . ?
C50 C54 C55 113.4(4) . . ?
C50 C54 C56 110.1(4) . . ?
C55 C54 H54 107.6 . . ?
C55 C54 C56 110.2(4) . . ?
C56 C54 H54 107.6 . . ?
C54 C55 H55A 109.5 . . ?
C54 C55 H55B 109.5 . . ?
C54 C55 H55C 109.5 . . ?
H55A C55 H55B 109.5 . . ?
H55A C55 H55C 109.5 . . ?
H55B C55 H55C 109.5 . . ?
C54 C56 H56A 109.5 . . ?
C54 C56 H56B 109.5 . . ?
C54 C56 H56C 109.5 . . ?
H56A C56 H56B 109.5 . . ?
H56A C56 H56C 109.5 . . ?
H56B C56 H56C 109.5 . . ?
C57A N7A Yb1 135.6(19) . . ?
C57A N7A C61A 123(2) . . ?
C61A N7A Yb1 100.0(12) . . ?
C61A N8A Yb1 97.8(11) . . ?
C62A N8A Yb1 146(2) . . ?
C62A N8A C61A 116(2) . . ?
N7A C57A H57A 125.9 . . ?
N7A C57A C58A 108.2(19) . . ?
C58A C57A H57A 125.9 . . ?
C57A C58A H58A 123.2 . . ?
C59A C58A C57A 114(2) . . ?
C59A C58A H58A 123.2 . . ?
C58A C59A H59A 112.5 . . ?
C60A C59A C58A 135(3) . . ?
C60A C59A H59A 112.5 . . ?
C59A C60A H60A 123.6 . . ?
C59A C60A C61A 113(2) . . ?
C61A C60A H60A 123.6 . . ?
N7A C61A Yb1 52.9(9) . . ?
N7A C61A N8A 103.6(13) . . ?
N8A C61A Yb1 50.8(8) . . ?
C60A C61A Yb1 179(2) . . ?
C60A C61A N7A 127(2) . . ?
C60A C61A N8A 130(2) . . ?
N8A C62A H62D 109.5 . . ?
N8A C62A H62E 109.5 . . ?
N8A C62A H62F 109.5 . . ?
H62D C62A H62E 109.5 . . ?
H62D C62A H62F 109.5 . . ?
H62E C62A H62F 109.5 . . ?
C10A N2A C15A 108.5(14) . . ?
C11A N2A C10A 109.1(16) . . ?
C11A N2A C15A 108.0(15) . . ?
C9 C10A H10C 109.6 . . ?
C9 C10A H10D 109.6 . . ?
N2A C10A C9 110.4(12) . . ?
N2A C10A H10C 109.6 . . ?
N2A C10A H10D 109.6 . . ?
H10C C10A H10D 108.1 . . ?
N2A C11A H11C 109.2 . . ?
N2A C11A H11D 109.2 . . ?
N2A C11A C12A 111.9(14) . . ?
H11C C11A H11D 107.9 . . ?
C12A C11A H11C 109.2 . . ?
C12A C11A H11D 109.2 . . ?
C11A C12A H12C 109.0 . . ?
C11A C12A H12D 109.0 . . ?
H12C C12A H12D 107.8 . . ?
C13A C12A C11A 112.9(14) . . ?
C13A C12A H12C 109.0 . . ?
C13A C12A H12D 109.0 . . ?
C12A C13A H13C 109.0 . . ?
C12A C13A H13D 109.0 . . ?
C12A C13A C14A 113.1(15) . . ?
H13C C13A H13D 107.8 . . ?
C14A C13A H13C 109.0 . . ?
C14A C13A H13D 109.0 . . ?
C13A C14A H14C 108.6 . . ?
C13A C14A H14D 108.6 . . ?
C13A C14A C15A 114.7(14) . . ?
H14C C14A H14D 107.6 . . ?
C15A C14A H14C 108.6 . . ?
C15A C14A H14D 108.6 . . ?
N2A C15A C14A 108.3(13) . . ?
N2A C15A H15C 110.0 . . ?
N2A C15A H15D 110.0 . . ?
C14A C15A H15C 110.0 . . ?
C14A C15A H15D 110.0 . . ?
H15C C15A H15D 108.4 . . ?
C39A N5A C38A 109.3(11) . . ?
C39A N5A C43A 114.7(12) . . ?
C43A N5A C38A 114.2(10) . . ?
C37 C38A N5A 110.9(8) . . ?
C37 C38A H38C 109.5 . . ?
C37 C38A H38D 109.5 . . ?
N5A C38A H38C 109.5 . . ?
N5A C38A H38D 109.5 . . ?
H38C C38A H38D 108.1 . . ?
N5A C39A H39C 109.1 . . ?
N5A C39A H39D 109.1 . . ?
N5A C39A C40A 112.4(12) . . ?
H39C C39A H39D 107.8 . . ?
C40A C39A H39C 109.1 . . ?
C40A C39A H39D 109.1 . . ?
C39A C40A H40C 108.7 . . ?
C39A C40A H40D 108.7 . . ?
C39A C40A C41A 114.1(12) . . ?
H40C C40A H40D 107.6 . . ?
C41A C40A H40C 108.7 . . ?
C41A C40A H40D 108.7 . . ?
C40A C41A H41C 109.7 . . ?
C40A C41A H41D 109.7 . . ?
H41C C41A H41D 108.2 . . ?
C42A C41A C40A 109.6(13) . . ?
C42A C41A H41C 109.7 . . ?
C42A C41A H41D 109.7 . . ?
C41A C42A H42C 108.9 . . ?
C41A C42A H42D 108.9 . . ?
C41A C42A C43A 113.2(13) . . ?
H42C C42A H42D 107.7 . . ?
C43A C42A H42C 108.9 . . ?
C43A C42A H42D 108.9 . . ?
N5A C43A C42A 110.0(12) . . ?
N5A C43A H43C 109.7 . . ?
N5A C43A H43D 109.7 . . ?
C42A C43A H43C 109.7 . . ?
C42A C43A H43D 109.7 . . ?
H43C C43A H43D 108.2 . . ?

loop_
_geom_bond_atom_site_label_1
_geom_bond_atom_site_label_2
_geom_bond_distance
_geom_bond_site_symmetry_2
_geom_bond_publ_flag
Yb1 N7 2.427(5) . ?
Yb1 N8 2.266(6) . ?
Yb1 C61 2.939(7) . ?
Yb1 N3 2.430(3) . ?
Yb1 N6 2.404(3) . ?
Yb1 C1 2.442(4) . ?
Yb1 C29 2.450(4) . ?
Yb1 N7A 2.397(18) . ?
Yb1 N8A 2.312(19) . ?
Yb1 C61A 2.958(16) . ?
N7 C57 1.343(9) . ?
N7 C61 1.368(9) . ?
N8 C61 1.508(10) . ?
N8 C62 1.419(10) . ?
C57 H57 0.9300 . ?
C57 C58 1.580(13) . ?
C58 H58 0.9300 . ?
C58 C59 1.308(13) . ?
C59 H59 0.9300 . ?
C59 C60 1.262(12) . ?
C60 H60 0.9300 . ?
C60 C61 1.285(10) . ?
C62 H62A 0.9600 . ?
C62 H62B 0.9600 . ?
C62 H62C 0.9600 . ?
N1 C1 1.365(5) . ?
N1 C8 1.391(5) . ?
N1 C9 1.465(5) . ?
N3 C16 1.299(5) . ?
N3 C17 1.446(5) . ?
N4 C29 1.366(5) . ?
N4 C36 1.393(5) . ?
N4 C37 1.459(5) . ?
N6 C44 1.301(5) . ?
N6 C45 1.441(4) . ?
C1 C2 1.413(5) . ?
C2 C3 1.440(5) . ?
C2 C16 1.418(5) . ?
C3 C4 1.393(6) . ?
C3 C8 1.406(5) . ?
C4 H4 0.9300 . ?
C4 C5 1.371(6) . ?
C5 H5 0.9300 . ?
C5 C6 1.403(7) . ?
C6 H6 0.9300 . ?
C6 C7 1.369(6) . ?
C7 H7 0.9300 . ?
C7 C8 1.386(5) . ?
C9 H9AA 0.9700 . ?
C9 H9AB 0.9700 . ?
C9 H9BC 0.9700 . ?
C9 H9BD 0.9700 . ?
C9 C10 1.518(9) . ?
C9 C10A 1.510(14) . ?
N2 C10 1.453(9) . ?
N2 C11 1.452(11) . ?
N2 C15 1.471(9) . ?
C10 H10A 0.9700 . ?
C10 H10B 0.9700 . ?
C11 H11A 0.9700 . ?
C11 H11B 0.9700 . ?
C11 C12 1.516(10) . ?
C12 H12A 0.9700 . ?
C12 H12B 0.9700 . ?
C12 C13 1.506(11) . ?
C13 H13A 0.9700 . ?
C13 H13B 0.9700 . ?
C13 C14 1.527(13) . ?
C14 H14A 0.9700 . ?
C14 H14B 0.9700 . ?
C14 C15 1.558(11) . ?
C15 H15A 0.9700 . ?
C15 H15B 0.9700 . ?
C16 H16 0.9300 . ?
C17 C18 1.398(6) . ?
C17 C22 1.391(6) . ?
C18 C19 1.400(7) . ?
C18 C23 1.503(8) . ?
C19 H19 0.9300 . ?
C19 C20 1.367(8) . ?
C20 H20 0.9300 . ?
C20 C21 1.370(8) . ?
C21 H21 0.9300 . ?
C21 C22 1.397(6) . ?
C22 C26 1.516(6) . ?
C23 H23 0.9800 . ?
C23 C24 1.517(8) . ?
C23 C25 1.511(9) . ?
C24 H24A 0.9600 . ?
C24 H24B 0.9600 . ?
C24 H24C 0.9600 . ?
C25 H25A 0.9600 . ?
C25 H25B 0.9600 . ?
C25 H25C 0.9600 . ?
C26 H26 0.9800 . ?
C26 C27 1.508(8) . ?
C26 C28 1.517(8) . ?
C27 H27A 0.9600 . ?
C27 H27B 0.9600 . ?
C27 H27C 0.9600 . ?
C28 H28A 0.9600 . ?
C28 H28B 0.9600 . ?
C28 H28C 0.9600 . ?
C29 C30 1.402(5) . ?
C30 C31 1.437(5) . ?
C30 C44 1.425(5) . ?
C31 C32 1.396(6) . ?
C31 C36 1.407(5) . ?
C32 H32 0.9300 . ?
C32 C33 1.374(7) . ?
C33 H33 0.9300 . ?
C33 C34 1.386(8) . ?
C34 H34 0.9300 . ?
C34 C35 1.364(7) . ?
C35 H35 0.9300 . ?
C35 C36 1.395(5) . ?
C37 H37A 0.9700 . ?
C37 H37B 0.9700 . ?
C37 H37C 0.9700 . ?
C37 H37D 0.9700 . ?
C37 C38 1.574(11) . ?
C37 C38A 1.442(9) . ?
N5 C38 1.456(11) . ?
N5 C39 1.454(12) . ?
N5 C43 1.429(13) . ?
C38 H38A 0.9700 . ?
C38 H38B 0.9700 . ?
C39 H39A 0.9700 . ?
C39 H39B 0.9700 . ?
C39 C40 1.480(17) . ?
C40 H40A 0.9700 . ?
C40 H40B 0.9700 . ?
C40 C41 1.552(18) . ?
C41 H41A 0.9700 . ?
C41 H41B 0.9700 . ?
C41 C42 1.414(17) . ?
C42 H42A 0.9700 . ?
C42 H42B 0.9700 . ?
C42 C43 1.522(15) . ?
C43 H43A 0.9700 . ?
C43 H43B 0.9700 . ?
C44 H44 0.9300 . ?
C45 C46 1.390(5) . ?
C45 C50 1.401(5) . ?
C46 C47 1.395(6) . ?
C46 C51 1.528(6) . ?
C47 H47 0.9300 . ?
C47 C48 1.370(7) . ?
C48 H48 0.9300 . ?
C48 C49 1.376(7) . ?
C49 H49 0.9300 . ?
C49 C50 1.392(5) . ?
C50 C54 1.519(6) . ?
C51 H51 0.9800 . ?
C51 C52 1.526(8) . ?
C51 C53 1.498(9) . ?
C52 H52A 0.9600 . ?
C52 H52B 0.9600 . ?
C52 H52C 0.9600 . ?
C53 H53A 0.9600 . ?
C53 H53B 0.9600 . ?
C53 H53C 0.9600 . ?
C54 H54 0.9800 . ?
C54 C55 1.525(6) . ?
C54 C56 1.532(6) . ?
C55 H55A 0.9600 . ?
C55 H55B 0.9600 . ?
C55 H55C 0.9600 . ?
C56 H56A 0.9600 . ?
C56 H56B 0.9600 . ?
C56 H56C 0.9600 . ?
N7A C57A 1.36(2) . ?
N7A C61A 1.366(19) . ?
N8A C61A 1.557(19) . ?
N8A C62A 1.43(2) . ?
C57A H57A 0.9300 . ?
C57A C58A 1.59(2) . ?
C58A H58A 0.9300 . ?
C58A C59A 1.31(2) . ?
C59A H59A 0.9300 . ?
C59A C60A 1.21(2) . ?
C60A H60A 0.9300 . ?
C60A C61A 1.261(18) . ?
C62A H62D 0.9600 . ?
C62A H62E 0.9600 . ?
C62A H62F 0.9600 . ?
N2A C10A 1.471(13) . ?
N2A C11A 1.465(13) . ?
N2A C15A 1.473(13) . ?
C10A H10C 0.9700 . ?
C10A H10D 0.9700 . ?
C11A H11C 0.9700 . ?
C11A H11D 0.9700 . ?
C11A C12A 1.500(14) . ?
C12A H12C 0.9700 . ?
C12A H12D 0.9700 . ?
C12A C13A 1.499(15) . ?
C13A H13C 0.9700 . ?
C13A H13D 0.9700 . ?
C13A C14A 1.499(16) . ?
C14A H14C 0.9700 . ?
C14A H14D 0.9700 . ?
C14A C15A 1.552(15) . ?
C15A H15C 0.9700 . ?
C15A H15D 0.9700 . ?
N5A C38A 1.455(11) . ?
N5A C39A 1.396(12) . ?
N5A C43A 1.437(12) . ?
C38A H38C 0.9700 . ?
C38A H38D 0.9700 . ?
C39A H39C 0.9700 . ?
C39A H39D 0.9700 . ?
C39A C40A 1.486(17) . ?
C40A H40C 0.9700 . ?
C40A H40D 0.9700 . ?
C40A C41A 1.578(18) . ?
C41A H41C 0.9700 . ?
C41A H41D 0.9700 . ?
C41A C42A 1.390(17) . ?
C42A H42C 0.9700 . ?
C42A H42D 0.9700 . ?
C42A C43A 1.520(15) . ?
C43A H43C 0.9700 . ?
C43A H43D 0.9700 . ?

loop_
_geom_torsion_atom_site_label_1
_geom_torsion_atom_site_label_2
_geom_torsion_atom_site_label_3
_geom_torsion_atom_site_label_4
_geom_torsion
_geom_torsion_site_symmetry_1
_geom_torsion_site_symmetry_2
_geom_torsion_site_symmetry_3
_geom_torsion_site_symmetry_4
_geom_torsion_publ_flag
Yb1 N7 C57 C58 -175.8(6) . . . . ?
Yb1 N7 C61 N8 -0.4(5) . . . . ?
Yb1 N7 C61 C60 175.6(6) . . . . ?
Yb1 N8 C61 N7 0.4(6) . . . . ?
Yb1 N8 C61 C60 -175.0(7) . . . . ?
Yb1 N3 C16 C2 0.7(5) . . . . ?
Yb1 N3 C17 C18 87.7(4) . . . . ?
Yb1 N3 C17 C22 -90.4(4) . . . . ?
Yb1 N6 C44 C30 0.1(5) . . . . ?
Yb1 N6 C45 C46 88.3(4) . . . . ?
Yb1 N6 C45 C50 -89.1(4) . . . . ?
Yb1 C1 C2 C3 176.7(3) . . . . ?
Yb1 C1 C2 C16 -4.2(5) . . . . ?
Yb1 C29 C30 C31 -177.7(3) . . . . ?
Yb1 C29 C30 C44 0.8(4) . . . . ?
Yb1 N7A C57A C58A -173(4) . . . . ?
Yb1 N7A C61A N8A -2(4) . . . . ?
Yb1 N7A C61A C60A -180(4) . . . . ?
Yb1 N8A C61A N7A 2(4) . . . . ?
Yb1 N8A C61A C60A 180(4) . . . . ?
N7 C57 C58 C59 2.7(12) . . . . ?
C57 N7 C61 Yb1 -174.9(8) . . . . ?
C57 N7 C61 N8 -175.3(8) . . . . ?
C57 N7 C61 C60 0.7(10) . . . . ?
C57 C58 C59 C60 1.6(16) . . . . ?
C58 C59 C60 C61 -4.8(17) . . . . ?
C59 C60 C61 N7 3.6(12) . . . . ?
C59 C60 C61 N8 178.3(8) . . . . ?
C61 N7 C57 C58 -3.6(11) . . . . ?
C62 N8 C61 Yb1 -179.2(10) . . . . ?
C62 N8 C61 N7 -178.7(7) . . . . ?
C62 N8 C61 C60 5.8(12) . . . . ?
N1 C1 C2 C3 -0.2(4) . . . . ?
N1 C1 C2 C16 178.9(4) . . . . ?
N1 C9 C10 N2 178.7(8) . . . . ?
N1 C9 C10A N2A 163.4(13) . . . . ?
N3 C17 C18 C19 -178.9(4) . . . . ?
N3 C17 C18 C23 2.4(6) . . . . ?
N3 C17 C22 C21 178.3(4) . . . . ?
N3 C17 C22 C26 -4.1(6) . . . . ?
N4 C29 C30 C31 0.5(4) . . . . ?
N4 C29 C30 C44 179.0(3) . . . . ?
N4 C37 C38 N5 176.9(9) . . . . ?
N4 C37 C38A N5A 145.5(8) . . . . ?
N6 C45 C46 C47 -179.5(4) . . . . ?
N6 C45 C46 C51 0.0(6) . . . . ?
N6 C45 C50 C49 179.4(4) . . . . ?
N6 C45 C50 C54 -2.4(5) . . . . ?
C1 N1 C8 C3 -1.0(4) . . . . ?
C1 N1 C8 C7 -178.0(4) . . . . ?
C1 N1 C9 C10 -73.2(7) . . . . ?
C1 N1 C9 C10A -89.8(10) . . . . ?
C1 C2 C3 C4 178.4(5) . . . . ?
C1 C2 C3 C8 -0.4(5) . . . . ?
C1 C2 C16 N3 2.6(6) . . . . ?
C2 C3 C4 C5 -177.8(5) . . . . ?
C2 C3 C8 N1 0.8(4) . . . . ?
C2 C3 C8 C7 178.2(4) . . . . ?
C3 C2 C16 N3 -178.5(4) . . . . ?
C3 C4 C5 C6 -0.5(9) . . . . ?
C4 C3 C8 N1 -178.2(4) . . . . ?
C4 C3 C8 C7 -0.8(7) . . . . ?
C4 C5 C6 C7 0.1(9) . . . . ?
C5 C6 C7 C8 0.0(8) . . . . ?
C6 C7 C8 N1 177.1(4) . . . . ?
C6 C7 C8 C3 0.4(7) . . . . ?
C8 N1 C1 Yb1 -174.0(4) . . . . ?
C8 N1 C1 C2 0.7(4) . . . . ?
C8 N1 C9 C10 101.9(6) . . . . ?
C8 N1 C9 C10A 85.3(10) . . . . ?
C8 C3 C4 C5 0.8(7) . . . . ?
C9 N1 C1 Yb1 1.6(7) . . . . ?
C9 N1 C1 C2 176.3(3) . . . . ?
C9 N1 C8 C3 -176.5(4) . . . . ?
C9 N1 C8 C7 6.5(7) . . . . ?
N2 C11 C12 C13 -57.7(14) . . . . ?
C10 N2 C11 C12 -177.9(9) . . . . ?
C10 N2 C15 C14 173.8(10) . . . . ?
C11 N2 C10 C9 78.3(12) . . . . ?
C11 N2 C15 C14 -59.7(13) . . . . ?
C11 C12 C13 C14 59.9(14) . . . . ?
C12 C13 C14 C15 -62.4(13) . . . . ?
C13 C14 C15 N2 62.3(13) . . . . ?
C15 N2 C10 C9 -156.8(9) . . . . ?
C15 N2 C11 C12 57.8(13) . . . . ?
C16 N3 C17 C18 -93.6(4) . . . . ?
C16 N3 C17 C22 88.3(5) . . . . ?
C16 C2 C3 C4 -0.6(8) . . . . ?
C16 C2 C3 C8 -179.4(4) . . . . ?
C17 N3 C16 C2 -178.2(4) . . . . ?
C17 C18 C19 C20 0.5(7) . . . . ?
C17 C18 C23 C24 -144.4(5) . . . . ?
C17 C18 C23 C25 91.1(6) . . . . ?
C17 C22 C26 C27 -90.9(5) . . . . ?
C17 C22 C26 C28 144.6(4) . . . . ?
C18 C17 C22 C21 0.3(6) . . . . ?
C18 C17 C22 C26 177.9(4) . . . . ?
C18 C19 C20 C21 0.4(8) . . . . ?
C19 C18 C23 C24 37.0(7) . . . . ?
C19 C18 C23 C25 -87.5(6) . . . . ?
C19 C20 C21 C22 -1.0(8) . . . . ?
C20 C21 C22 C17 0.7(7) . . . . ?
C20 C21 C22 C26 -176.9(4) . . . . ?
C21 C22 C26 C27 86.6(6) . . . . ?
C21 C22 C26 C28 -37.9(6) . . . . ?
C22 C17 C18 C19 -0.9(6) . . . . ?
C22 C17 C18 C23 -179.5(4) . . . . ?
C23 C18 C19 C20 179.2(5) . . . . ?
C29 N4 C36 C31 0.0(5) . . . . ?
C29 N4 C36 C35 -177.7(4) . . . . ?
C29 N4 C37 C38 -70.7(7) . . . . ?
C29 N4 C37 C38A -116.9(7) . . . . ?
C29 C30 C31 C32 177.2(5) . . . . ?
C29 C30 C31 C36 -0.5(4) . . . . ?
C29 C30 C44 N6 -0.7(6) . . . . ?
C30 C31 C32 C33 -176.6(5) . . . . ?
C30 C31 C36 N4 0.3(4) . . . . ?
C30 C31 C36 C35 178.3(4) . . . . ?
C31 C30 C44 N6 177.5(4) . . . . ?
C31 C32 C33 C34 -1.9(9) . . . . ?
C32 C31 C36 N4 -177.9(4) . . . . ?
C32 C31 C36 C35 0.1(7) . . . . ?
C32 C33 C34 C35 1.9(10) . . . . ?
C33 C34 C35 C36 -0.9(9) . . . . ?
C34 C35 C36 N4 177.3(5) . . . . ?
C34 C35 C36 C31 -0.1(7) . . . . ?
C36 N4 C29 Yb1 176.7(4) . . . . ?
C36 N4 C29 C30 -0.3(4) . . . . ?
C36 N4 C37 C38 105.5(7) . . . . ?
C36 N4 C37 C38A 59.3(8) . . . . ?
C36 C31 C32 C33 0.9(7) . . . . ?
C37 N4 C29 Yb1 -6.6(7) . . . . ?
C37 N4 C29 C30 176.3(4) . . . . ?
C37 N4 C36 C31 -176.6(4) . . . . ?
C37 N4 C36 C35 5.7(7) . . . . ?
N5 C39 C40 C41 52(2) . . . . ?
C38 N5 C39 C40 179.7(15) . . . . ?
C38 N5 C43 C42 179.5(15) . . . . ?
C39 N5 C38 C37 -150.5(12) . . . . ?
C39 N5 C43 C42 59(2) . . . . ?
C39 C40 C41 C42 -51(2) . . . . ?
C40 C41 C42 C43 53(2) . . . . ?
C41 C42 C43 N5 -61(2) . . . . ?
C43 N5 C38 C37 87.9(16) . . . . ?
C43 N5 C39 C40 -56(2) . . . . ?
C44 N6 C45 C46 -91.8(4) . . . . ?
C44 N6 C45 C50 90.8(4) . . . . ?
C44 C30 C31 C32 -1.2(8) . . . . ?
C44 C30 C31 C36 -178.9(4) . . . . ?
C45 N6 C44 C30 -179.8(3) . . . . ?
C45 C46 C47 C48 0.2(7) . . . . ?
C45 C46 C51 C52 -137.5(5) . . . . ?
C45 C46 C51 C53 95.8(6) . . . . ?
C45 C50 C54 C55 145.8(4) . . . . ?
C45 C50 C54 C56 -90.3(5) . . . . ?
C46 C45 C50 C49 2.1(6) . . . . ?
C46 C45 C50 C54 -179.7(4) . . . . ?
C46 C47 C48 C49 1.9(8) . . . . ?
C47 C46 C51 C52 42.0(7) . . . . ?
C47 C46 C51 C53 -84.7(7) . . . . ?
C47 C48 C49 C50 -2.0(8) . . . . ?
C48 C49 C50 C45 0.1(7) . . . . ?
C48 C49 C50 C54 -178.2(4) . . . . ?
C49 C50 C54 C55 -36.1(6) . . . . ?
C49 C50 C54 C56 87.9(5) . . . . ?
C50 C45 C46 C47 -2.2(6) . . . . ?
C50 C45 C46 C51 177.3(4) . . . . ?
C51 C46 C47 C48 -179.4(5) . . . . ?
N7A C57A C58A C59A 5(5) . . . . ?
C57A N7A C61A Yb1 -168(7) . . . . ?
C57A N7A C61A N8A -170(5) . . . . ?
C57A N7A C61A C60A 13(8) . . . . ?
C57A C58A C59A C60A 0(2) . . . . ?
C58A C59A C60A C61A 0(2) . . . . ?
C59A C60A C61A N7A -6(6) . . . . ?
C59A C60A C61A N8A 177(4) . . . . ?
C61A N7A C57A C58A -10(7) . . . . ?
C62A N8A C61A Yb1 -174(5) . . . . ?
C62A N8A C61A N7A -172(5) . . . . ?
C62A N8A C61A C60A 5(7) . . . . ?
N2A C11A C12A C13A -54(3) . . . . ?
C10A N2A C11A C12A -176.2(16) . . . . ?
C10A N2A C15A C14A 178.6(16) . . . . ?
C11A N2A C10A C9 79(2) . . . . ?
C11A N2A C15A C14A -63(2) . . . . ?
C11A C12A C13A C14A 41(3) . . . . ?
C12A C13A C14A C15A -42(3) . . . . ?
C13A C14A C15A N2A 53(3) . . . . ?
C15A N2A C10A C9 -163.3(16) . . . . ?
C15A N2A C11A C12A 66(2) . . . . ?
N5A C39A C40A C41A 45(2) . . . . ?
C38A N5A C39A C40A 178.3(13) . . . . ?
C38A N5A C43A C42A -175.7(14) . . . . ?
C39A N5A C38A C37 -78.2(14) . . . . ?
C39A N5A C43A C42A 57.0(18) . . . . ?
C39A C40A C41A C42A -46(2) . . . . ?
C40A C41A C42A C43A 52(2) . . . . ?
C41A C42A C43A N5A -59(2) . . . . ?
C43A N5A C38A C37 151.8(12) . . . . ?
C43A N5A C39A C40A -52.0(18) . . . . ?
